data_1558691
loop_
_publ_author_name
'Walia, Manish'
'Teijaro, Christiana N.'
'Gardner, Alex'
'Tran, Thi'
'Kang, Jinfeng'
'Zhao, Senzhi'
'O&#x2019;Connor, Sarah E.'
'Courdavault, Vincent'
'Andrade, Rodrigo B.'

_publ_section_title
;
 Synthesis of (&#x2212;)-Melodinine K: A Case Study of Efficiency in
 Natural Product Synthesis
;
_journal_name_full 'Journal of Natural Products'
_journal_paper_doi 10.1021/acs.jnatprod.0c00310
_journal_year 2020
_chemical_formula_moiety 'C30 H38 N2 O4 S2'
_chemical_formula_sum 'C30 H38 N2 O4 S2'
_chemical_formula_weight 554.74
_chemical_melting_point ?
_space_group_crystal_system monoclinic
_space_group_IT_number 4
_space_group_name_Hall 'P 2yb'
_space_group_name_H-M_alt 'P 1 21 1'
_atom_sites_solution_hydrogens geom
_audit_creation_method SHELXL-2014/7
_cell_angle_alpha 90
_cell_angle_beta 113.499(4)
_cell_angle_gamma 90
_cell_formula_units_Z 2
_cell_length_a 9.5202(18)
_cell_length_b 14.868(3)
_cell_length_c 10.981(2)
_cell_measurement_reflns_used 4005
_cell_measurement_temperature 100(2)
_cell_measurement_theta_max 27.812
_cell_measurement_theta_min 2.333
_cell_volume 1425.4(5)
_computing_cell_refinement 'SAINT (Bruker-AXS)'
_computing_data_collection 'COSMO (Bruker-AXS)'
_computing_data_reduction 'SADABS (Bruker-AXS)'
_computing_molecular_graphics XP
_computing_publication_material 'APEX2 Report Generator (Bruker-AXS)'
_computing_structure_refinement 'SHELXL-2014/7 (Sheldrick, 2014)'
_computing_structure_solution 'SHELXS-97 (Sheldrick, 2008)'
_diffrn_ambient_temperature 100(2)
_diffrn_detector_area_resol_mean 8.333
_diffrn_measured_fraction_theta_full 0.991
_diffrn_measured_fraction_theta_max 0.979
_diffrn_measurement_device_type 'Kappa APEX II DUO'
_diffrn_measurement_method 'omega scans'
_diffrn_radiation_type MoK\a
_diffrn_radiation_wavelength 0.71073
_diffrn_reflns_av_R_equivalents 0.0485
_diffrn_reflns_av_unetI/netI 0.0662
_diffrn_reflns_Laue_measured_fraction_full 0.991
_diffrn_reflns_Laue_measured_fraction_max 0.979
_diffrn_reflns_limit_h_max 12
_diffrn_reflns_limit_h_min -10
_diffrn_reflns_limit_k_max 19
_diffrn_reflns_limit_k_min -10
_diffrn_reflns_limit_l_max 13
_diffrn_reflns_limit_l_min -14
_diffrn_reflns_number 9972
_diffrn_reflns_point_group_measured_fraction_full 0.807
_diffrn_reflns_point_group_measured_fraction_max 0.757
_diffrn_reflns_theta_full 25.242
_diffrn_reflns_theta_max 28.051
_diffrn_reflns_theta_min 2.022
_diffrn_source 'fine-focused sealed tube'
_exptl_absorpt_coefficient_mu 0.225
_exptl_absorpt_correction_T_max 0.7456
_exptl_absorpt_correction_T_min 0.6007
_exptl_absorpt_correction_type multi-scan
_exptl_absorpt_process_details
;
9995 Corrected reflections written to file mo_3095_0m.hkl
 Estimated minimum and maximum transmission:  0.6007  0.7456
 The ratio of these values is more reliable than their absolute values!
 Additional spherical absorption correction applied with mu*r =  0.2000
 Lambda/2 correction factor = 0.00150
;
_exptl_crystal_colour colorless
_exptl_crystal_density_diffrn 1.293
_exptl_crystal_density_meas ?
_exptl_crystal_description bar
_exptl_crystal_F_000 592
_exptl_crystal_size_max 0.233
_exptl_crystal_size_mid 0.202
_exptl_crystal_size_min 0.050
_refine_diff_density_max 0.305
_refine_diff_density_min -0.237
_refine_diff_density_rms 0.056
_refine_ls_abs_structure_details
;
 Flack x determined using 1340 quotients [(I+)-(I-)]/[(I+)+(I-)]
 (Parsons, Flack and Wagner, Acta Cryst. B69 (2013) 249-259).
;
_refine_ls_abs_structure_Flack -0.01(5)
_refine_ls_extinction_method none
_refine_ls_goodness_of_fit_ref 0.979
_refine_ls_hydrogen_treatment constr
_refine_ls_matrix_type full
_refine_ls_number_parameters 348
_refine_ls_number_reflns 5240
_refine_ls_number_restraints 1
_refine_ls_restrained_S_all 0.979
_refine_ls_R_factor_all 0.0465
_refine_ls_R_factor_gt 0.0367
_refine_ls_shift/su_max 0.000
_refine_ls_shift/su_mean 0.000
_refine_ls_structure_factor_coef Fsqd
_refine_ls_weighting_details 'w=1/[\s^2^(Fo^2^)+(0.0354P)^2^] where P=(Fo^2^+2Fc^2^)/3'
_refine_ls_weighting_scheme calc
_refine_ls_wR_factor_gt 0.0794
_refine_ls_wR_factor_ref 0.0825
_reflns_Friedel_coverage 0.492
_reflns_Friedel_fraction_full 0.607
_reflns_Friedel_fraction_max 0.519
_reflns_number_gt 4471
_reflns_number_total 5240
_reflns_threshold_expression 'I > 2\s(I)'
_cod_data_source_file np0c00310_si_002.cif
_cod_data_source_block mo_3095_0m_a
_cod_depositor_comments
;
The following automatic conversions were performed:

data item '_chemical_melting_point' value 'not determined' was
changed to '?' -- the value is undefined or not given.

data item '_exptl_crystal_density_meas' value 'not measured' was
changed to '?' -- the value is perceived as not measured.

Automatic conversion script
Id: cif_fix_values 7556 2019-12-06 15:28:31Z antanas 
;
_cod_original_sg_symbol_H-M 'P 21'
_cod_database_code 1558691
_shelx_shelxl_version_number 2014/7
_shelx_space_group_comment
;
The symmetry employed for this shelxl refinement is uniquely defined
by the following loop, which should always be used as a source of
symmetry information in preference to the above space-group names.
They are only intended as comments.
;
_shelx_estimated_absorpt_t_min 0.949
_shelx_estimated_absorpt_t_max 0.989

loop_
_space_group_symop_operation_xyz
'x, y, z'
'-x, y+1/2, -z'

loop_
_atom_site_label
_atom_site_type_symbol
_atom_site_fract_x
_atom_site_fract_y
_atom_site_fract_z
_atom_site_U_iso_or_equiv
_atom_site_adp_type
_atom_site_occupancy
_atom_site_site_symmetry_order
_atom_site_calc_flag
_atom_site_refinement_flags_posn
_atom_site_refinement_flags_adp
_atom_site_refinement_flags_occupancy
_atom_site_disorder_assembly
_atom_site_disorder_group
S1 S 0.07484(7) 0.52611(5) 0.33157(7) 0.01995(16) Uani 1 1 d . . . . .
S2 S 0.65602(8) 0.60054(5) 0.68085(7) 0.02124(17) Uani 1 1 d . . . . .
O1 O 0.0247(2) 0.55149(15) 0.19597(19) 0.0278(5) Uani 1 1 d . . . . .
O2 O -0.0133(2) 0.46306(15) 0.3699(2) 0.0253(5) Uani 1 1 d . . . . .
O4 O 0.4287(2) 0.54933(15) 0.01794(18) 0.0241(5) Uani 1 1 d . . . . .
O3 O 0.7142(3) 0.64257(15) 0.5873(2) 0.0312(5) Uani 1 1 d . . . . .
N1 N 0.2500(3) 0.48359(17) 0.3764(2) 0.0173(5) Uani 1 1 d . . . . .
N2 N 0.7271(3) 0.49529(16) 0.7193(2) 0.0185(5) Uani 1 1 d . . . . .
C4 C 0.3496(3) 0.49466(19) 0.3092(3) 0.0170(6) Uani 1 1 d . . . . .
C1 C 0.3412(3) 0.4581(2) 0.5099(3) 0.0172(6) Uani 1 1 d . . . . .
C3 C 0.4967(3) 0.47084(19) 0.3991(3) 0.0164(6) Uani 1 1 d . . . . .
C6 C 0.4398(3) 0.5222(2) 0.1414(2) 0.0178(6) Uani 1 1 d . . . . .
C2 C 0.4889(3) 0.44896(19) 0.5245(3) 0.0164(6) Uani 1 1 d . . . . .
C7 C 0.5875(3) 0.4968(2) 0.2280(3) 0.0196(6) Uani 1 1 d . . . . .
H7 H 0.6682 0.4970 0.1978 0.023 Uiso 1 1 calc R U . . .
C5 C 0.3173(3) 0.5211(2) 0.1788(3) 0.0180(6) Uani 1 1 d . . . . .
H5 H 0.2169 0.5374 0.1192 0.022 Uiso 1 1 calc R U . . .
C8 C 0.6170(3) 0.4717(2) 0.3555(3) 0.0177(6) Uani 1 1 d . . . . .
H8 H 0.7176 0.4551 0.4141 0.021 Uiso 1 1 calc R U . . .
C16 C 0.6727(3) 0.3558(2) 0.8778(3) 0.0223(6) Uani 1 1 d . . . . .
H16 H 0.7648 0.3310 0.8780 0.027 Uiso 1 1 calc R U . . .
C11 C 0.5472(3) 0.3732(2) 0.7428(3) 0.0183(6) Uani 1 1 d . . . . .
C27 C 0.2610(4) 0.7459(2) 0.5502(3) 0.0281(7) Uani 1 1 d . . . . .
H27 H 0.3526 0.7801 0.5755 0.034 Uiso 1 1 calc R U . . .
C13 C 0.2818(3) 0.4405(2) 0.6138(3) 0.0207(6) Uani 1 1 d . . . . .
H13A H 0.2203 0.3846 0.5928 0.025 Uiso 1 1 calc R U . . .
H13B H 0.2151 0.4908 0.6169 0.025 Uiso 1 1 calc R U . . .
C30 C -0.0083(4) 0.6461(2) 0.4782(3) 0.0248(7) Uani 1 1 d . . . . .
H30 H -0.0993 0.6115 0.4543 0.030 Uiso 1 1 calc R U . . .
C26 C 0.2392(3) 0.6712(2) 0.4687(3) 0.0232(7) Uani 1 1 d . . . . .
H26 H 0.3152 0.6539 0.4376 0.028 Uiso 1 1 calc R U . . .
C9 C 0.2893(3) 0.5910(2) -0.0671(3) 0.0263(7) Uani 1 1 d . . . . .
H9A H 0.2994 0.6127 -0.1475 0.039 Uiso 1 1 calc R U . . .
H9B H 0.2668 0.6417 -0.0208 0.039 Uiso 1 1 calc R U . . .
H9C H 0.2057 0.5471 -0.0916 0.039 Uiso 1 1 calc R U . . .
C12 C 0.4173(3) 0.4311(2) 0.7486(3) 0.0190(6) Uani 1 1 d . . . . .
H12A H 0.4578 0.4917 0.7815 0.023 Uiso 1 1 calc R U . . .
H12B H 0.3804 0.4042 0.8129 0.023 Uiso 1 1 calc R U . . .
C25 C 0.1046(3) 0.62217(19) 0.4334(3) 0.0198(6) Uani 1 1 d . . . . .
C21 C 0.7529(3) 0.6633(2) 0.8398(3) 0.0228(6) Uani 1 1 d . . . . .
C18 C 0.8799(3) 0.4811(2) 0.7142(3) 0.0221(6) Uani 1 1 d . . . . .
H18A H 0.9335 0.5395 0.7264 0.027 Uiso 1 1 calc R U . . .
H18B H 0.8651 0.4576 0.6255 0.027 Uiso 1 1 calc R U . . .
C28 C 0.1482(4) 0.7708(2) 0.5948(3) 0.0308(8) Uani 1 1 d . . . . .
H28 H 0.1634 0.8219 0.6506 0.037 Uiso 1 1 calc R U . . .
C14 C 0.4875(3) 0.2793(2) 0.6811(3) 0.0219(6) Uani 1 1 d . . . . .
H14A H 0.4224 0.2873 0.5855 0.026 Uiso 1 1 calc R U . . .
H14B H 0.5763 0.2419 0.6878 0.026 Uiso 1 1 calc R U . . .
C17 C 0.6706(4) 0.3708(2) 0.9947(3) 0.0347(8) Uani 1 1 d . . . . .
H17A H 0.5819 0.3956 1.0012 0.042 Uiso 1 1 calc R U . . .
H17B H 0.7579 0.3568 1.0730 0.042 Uiso 1 1 calc R U . . .
C10 C 0.6152(3) 0.4202(2) 0.6517(3) 0.0177(6) Uani 1 1 d . . . . .
H10 H 0.6748 0.3732 0.6276 0.021 Uiso 1 1 calc R U . . .
C29 C 0.0147(4) 0.7214(2) 0.5583(3) 0.0300(8) Uani 1 1 d . . . . .
H29 H -0.0619 0.7392 0.5884 0.036 Uiso 1 1 calc R U . . .
C19 C 0.9779(3) 0.4164(2) 0.8189(3) 0.0266(7) Uani 1 1 d . . . . .
H19 H 0.9972 0.4287 0.9091 0.032 Uiso 1 1 calc R U . . .
C15 C 0.3961(4) 0.2287(2) 0.7450(3) 0.0285(7) Uani 1 1 d . . . . .
H15A H 0.3673 0.1695 0.7033 0.043 Uiso 1 1 calc R U . . .
H15B H 0.3034 0.2628 0.7330 0.043 Uiso 1 1 calc R U . . .
H15C H 0.4585 0.2212 0.8401 0.043 Uiso 1 1 calc R U . . .
C24 C 0.6992(4) 0.6235(2) 0.9402(3) 0.0337(8) Uani 1 1 d . . . . .
H24A H 0.5871 0.6254 0.9051 0.051 Uiso 1 1 calc R U . . .
H24B H 0.7419 0.6582 1.0228 0.051 Uiso 1 1 calc R U . . .
H24C H 0.7338 0.5609 0.9580 0.051 Uiso 1 1 calc R U . . .
C23 C 0.9271(3) 0.6624(2) 0.8910(3) 0.0302(8) Uani 1 1 d . . . . .
H23A H 0.9653 0.6022 0.9242 0.045 Uiso 1 1 calc R U . . .
H23B H 0.9700 0.7062 0.9631 0.045 Uiso 1 1 calc R U . . .
H23C H 0.9580 0.6782 0.8186 0.045 Uiso 1 1 calc R U . . .
C22 C 0.6935(4) 0.7585(2) 0.8025(4) 0.0427(10) Uani 1 1 d . . . . .
H22A H 0.7204 0.7801 0.7302 0.064 Uiso 1 1 calc R U . . .
H22B H 0.7399 0.7980 0.8798 0.064 Uiso 1 1 calc R U . . .
H22C H 0.5819 0.7590 0.7734 0.064 Uiso 1 1 calc R U . . .
C20 C 1.0377(4) 0.3441(3) 0.7912(4) 0.0340(8) Uani 1 1 d . . . . .
H20A H 1.0199 0.3306 0.7017 0.041 Uiso 1 1 calc R U . . .
H20B H 1.0990 0.3051 0.8606 0.041 Uiso 1 1 calc R U . . .

loop_
_atom_site_aniso_label
_atom_site_aniso_U_11
_atom_site_aniso_U_22
_atom_site_aniso_U_33
_atom_site_aniso_U_23
_atom_site_aniso_U_13
_atom_site_aniso_U_12
S1 0.0113(3) 0.0256(4) 0.0214(4) 0.0022(3) 0.0048(3) 0.0005(3)
S2 0.0164(3) 0.0203(4) 0.0210(4) 0.0015(3) 0.0011(3) -0.0005(3)
O1 0.0141(10) 0.0455(15) 0.0204(11) 0.0042(10) 0.0032(9) 0.0047(9)
O2 0.0167(10) 0.0270(13) 0.0312(12) 0.0005(9) 0.0085(9) -0.0033(9)
O4 0.0190(10) 0.0358(14) 0.0168(10) 0.0049(9) 0.0064(9) 0.0040(9)
O3 0.0379(13) 0.0281(13) 0.0226(11) 0.0046(10) 0.0069(10) -0.0062(10)
N1 0.0119(11) 0.0217(14) 0.0184(12) 0.0032(10) 0.0063(10) 0.0002(10)
N2 0.0132(12) 0.0184(13) 0.0208(12) -0.0006(10) 0.0035(10) -0.0018(9)
C4 0.0147(13) 0.0155(15) 0.0215(15) -0.0031(11) 0.0081(12) -0.0031(11)
C1 0.0146(13) 0.0175(15) 0.0175(14) 0.0008(11) 0.0042(11) -0.0003(11)
C3 0.0156(13) 0.0166(15) 0.0165(14) -0.0010(11) 0.0060(11) -0.0021(11)
C6 0.0176(13) 0.0194(15) 0.0152(13) 0.0001(12) 0.0054(11) -0.0021(13)
C2 0.0147(13) 0.0152(15) 0.0175(14) 0.0001(11) 0.0046(11) 0.0004(11)
C7 0.0154(14) 0.0224(17) 0.0210(15) -0.0019(12) 0.0074(12) -0.0009(11)
C5 0.0126(13) 0.0220(16) 0.0158(13) 0.0008(12) 0.0019(10) 0.0009(12)
C8 0.0124(13) 0.0175(16) 0.0214(15) -0.0005(11) 0.0046(12) 0.0017(11)
C16 0.0218(15) 0.0205(16) 0.0237(15) 0.0066(12) 0.0080(13) 0.0014(13)
C11 0.0175(14) 0.0208(17) 0.0163(14) 0.0016(11) 0.0065(12) 0.0007(11)
C27 0.0267(17) 0.0208(17) 0.0357(18) 0.0047(14) 0.0112(15) -0.0018(13)
C13 0.0151(14) 0.0253(17) 0.0220(15) 0.0009(12) 0.0078(12) 0.0023(12)
C30 0.0219(16) 0.0250(18) 0.0309(17) 0.0106(14) 0.0140(14) 0.0056(13)
C26 0.0182(15) 0.0241(17) 0.0286(16) 0.0055(13) 0.0108(13) 0.0007(13)
C9 0.0192(14) 0.039(2) 0.0191(14) 0.0057(14) 0.0057(12) 0.0019(14)
C12 0.0175(14) 0.0220(16) 0.0191(14) 0.0027(11) 0.0091(12) 0.0026(12)
C25 0.0154(14) 0.0203(17) 0.0231(15) 0.0064(11) 0.0069(12) 0.0026(11)
C21 0.0189(15) 0.0236(17) 0.0226(15) -0.0026(13) 0.0048(13) -0.0027(13)
C18 0.0124(13) 0.0305(18) 0.0212(15) 0.0034(12) 0.0043(12) 0.0011(12)
C28 0.037(2) 0.0252(19) 0.0292(18) 0.0022(14) 0.0118(16) 0.0061(15)
C14 0.0221(15) 0.0185(17) 0.0252(16) 0.0007(12) 0.0096(13) 0.0039(12)
C17 0.0297(18) 0.044(2) 0.0243(17) 0.0035(15) 0.0041(15) 0.0082(16)
C10 0.0158(14) 0.0181(15) 0.0172(14) -0.0003(11) 0.0045(11) 0.0015(12)
C29 0.0328(18) 0.028(2) 0.0373(19) 0.0063(15) 0.0227(16) 0.0107(15)
C19 0.0124(14) 0.038(2) 0.0262(17) 0.0045(14) 0.0046(13) 0.0019(13)
C15 0.0270(17) 0.0225(18) 0.0346(18) 0.0037(14) 0.0107(15) -0.0007(14)
C24 0.0325(19) 0.042(2) 0.0325(18) -0.0113(15) 0.0191(16) -0.0098(15)
C23 0.0226(17) 0.039(2) 0.0259(17) -0.0079(15) 0.0064(14) -0.0087(15)
C22 0.046(2) 0.026(2) 0.040(2) -0.0060(16) 0.0004(18) 0.0043(17)
C20 0.0246(17) 0.041(2) 0.0380(19) 0.0121(16) 0.0144(15) 0.0100(15)

loop_
_atom_type_symbol
_atom_type_description
_atom_type_scat_dispersion_real
_atom_type_scat_dispersion_imag
_atom_type_scat_source
C C 0.0033 0.0016 'International Tables Vol C Tables 4.2.6.8 and 6.1.1.4'
H H 0.0000 0.0000 'International Tables Vol C Tables 4.2.6.8 and 6.1.1.4'
N N 0.0061 0.0033 'International Tables Vol C Tables 4.2.6.8 and 6.1.1.4'
O O 0.0106 0.0060 'International Tables Vol C Tables 4.2.6.8 and 6.1.1.4'
S S 0.1246 0.1234 'International Tables Vol C Tables 4.2.6.8 and 6.1.1.4'

loop_
_geom_angle_atom_site_label_1
_geom_angle_atom_site_label_2
_geom_angle_atom_site_label_3
_geom_angle
_geom_angle_site_symmetry_1
_geom_angle_site_symmetry_3
_geom_angle_publ_flag
O1 S1 O2 119.44(13) . . ?
O1 S1 N1 106.80(12) . . ?
O2 S1 N1 107.49(13) . . ?
O1 S1 C25 110.52(14) . . ?
O2 S1 C25 108.00(13) . . ?
N1 S1 C25 103.37(13) . . ?
O3 S2 N2 109.84(13) . . ?
O3 S2 C21 104.76(13) . . ?
N2 S2 C21 103.29(13) . . ?
C6 O4 C9 117.3(2) . . ?
C4 N1 C1 107.8(2) . . ?
C4 N1 S1 126.73(19) . . ?
C1 N1 S1 122.22(18) . . ?
C18 N2 C10 112.5(2) . . ?
C18 N2 S2 114.9(2) . . ?
C10 N2 S2 115.21(18) . . ?
C5 C4 C3 122.9(2) . . ?
C5 C4 N1 130.1(2) . . ?
C3 C4 N1 106.9(2) . . ?
C2 C1 N1 109.0(2) . . ?
C2 C1 C13 125.9(3) . . ?
N1 C1 C13 125.1(2) . . ?
C4 C3 C8 118.6(2) . . ?
C4 C3 C2 108.1(2) . . ?
C8 C3 C2 133.2(3) . . ?
O4 C6 C5 123.6(2) . . ?
O4 C6 C7 114.2(2) . . ?
C5 C6 C7 122.2(2) . . ?
C1 C2 C3 108.1(2) . . ?
C1 C2 C10 123.2(3) . . ?
C3 C2 C10 128.7(2) . . ?
C8 C7 C6 120.7(3) . . ?
C8 C7 H7 119.6 . . ?
C6 C7 H7 119.6 . . ?
C6 C5 C4 116.2(2) . . ?
C6 C5 H5 121.9 . . ?
C4 C5 H5 121.9 . . ?
C7 C8 C3 119.3(3) . . ?
C7 C8 H8 120.3 . . ?
C3 C8 H8 120.3 . . ?
C17 C16 C11 128.1(3) . . ?
C17 C16 H16 115.9 . . ?
C11 C16 H16 115.9 . . ?
C16 C11 C12 113.1(2) . . ?
C16 C11 C14 106.4(2) . . ?
C12 C11 C14 111.3(2) . . ?
C16 C11 C10 109.7(2) . . ?
C12 C11 C10 108.9(2) . . ?
C14 C11 C10 107.2(2) . . ?
C26 C27 C28 120.0(3) . . ?
C26 C27 H27 120.0 . . ?
C28 C27 H27 120.0 . . ?
C1 C13 C12 109.0(2) . . ?
C1 C13 H13A 109.9 . . ?
C12 C13 H13A 109.9 . . ?
C1 C13 H13B 109.9 . . ?
C12 C13 H13B 109.9 . . ?
H13A C13 H13B 108.3 . . ?
C29 C30 C25 118.8(3) . . ?
C29 C30 H30 120.6 . . ?
C25 C30 H30 120.6 . . ?
C25 C26 C27 118.9(3) . . ?
C25 C26 H26 120.5 . . ?
C27 C26 H26 120.5 . . ?
O4 C9 H9A 109.5 . . ?
O4 C9 H9B 109.5 . . ?
H9A C9 H9B 109.5 . . ?
O4 C9 H9C 109.5 . . ?
H9A C9 H9C 109.5 . . ?
H9B C9 H9C 109.5 . . ?
C11 C12 C13 113.2(2) . . ?
C11 C12 H12A 108.9 . . ?
C13 C12 H12A 108.9 . . ?
C11 C12 H12B 108.9 . . ?
C13 C12 H12B 108.9 . . ?
H12A C12 H12B 107.7 . . ?
C26 C25 C30 121.5(3) . . ?
C26 C25 S1 119.9(2) . . ?
C30 C25 S1 118.6(2) . . ?
C24 C21 C22 111.4(3) . . ?
C24 C21 C23 111.3(3) . . ?
C22 C21 C23 109.9(3) . . ?
C24 C21 S2 107.6(2) . . ?
C22 C21 S2 102.8(2) . . ?
C23 C21 S2 113.6(2) . . ?
N2 C18 C19 112.3(2) . . ?
N2 C18 H18A 109.2 . . ?
C19 C18 H18A 109.1 . . ?
N2 C18 H18B 109.2 . . ?
C19 C18 H18B 109.2 . . ?
H18A C18 H18B 107.9 . . ?
C29 C28 C27 120.3(3) . . ?
C29 C28 H28 119.8 . . ?
C27 C28 H28 119.8 . . ?
C15 C14 C11 114.8(2) . . ?
C15 C14 H14A 108.6 . . ?
C11 C14 H14A 108.6 . . ?
C15 C14 H14B 108.6 . . ?
C11 C14 H14B 108.6 . . ?
H14A C14 H14B 107.5 . . ?
C16 C17 H17A 120.0 . . ?
C16 C17 H17B 120.0 . . ?
H17A C17 H17B 120.0 . . ?
C2 C10 N2 113.1(2) . . ?
C2 C10 C11 110.0(2) . . ?
N2 C10 C11 114.1(2) . . ?
C2 C10 H10 106.4 . . ?
N2 C10 H10 106.4 . . ?
C11 C10 H10 106.4 . . ?
C28 C29 C30 120.5(3) . . ?
C28 C29 H29 119.7 . . ?
C30 C29 H29 119.7 . . ?
C20 C19 C18 122.9(3) . . ?
C20 C19 H19 118.6 . . ?
C18 C19 H19 118.6 . . ?
C14 C15 H15A 109.5 . . ?
C14 C15 H15B 109.5 . . ?
H15A C15 H15B 109.5 . . ?
C14 C15 H15C 109.5 . . ?
H15A C15 H15C 109.5 . . ?
H15B C15 H15C 109.5 . . ?
C21 C24 H24A 109.5 . . ?
C21 C24 H24B 109.5 . . ?
H24A C24 H24B 109.5 . . ?
C21 C24 H24C 109.5 . . ?
H24A C24 H24C 109.5 . . ?
H24B C24 H24C 109.5 . . ?
C21 C23 H23A 109.5 . . ?
C21 C23 H23B 109.5 . . ?
H23A C23 H23B 109.5 . . ?
C21 C23 H23C 109.5 . . ?
H23A C23 H23C 109.5 . . ?
H23B C23 H23C 109.5 . . ?
C21 C22 H22A 109.5 . . ?
C21 C22 H22B 109.5 . . ?
H22A C22 H22B 109.5 . . ?
C21 C22 H22C 109.5 . . ?
H22A C22 H22C 109.5 . . ?
H22B C22 H22C 109.5 . . ?
C19 C20 H20A 120.0 . . ?
C19 C20 H20B 120.0 . . ?
H20A C20 H20B 120.0 . . ?

loop_
_geom_bond_atom_site_label_1
_geom_bond_atom_site_label_2
_geom_bond_distance
_geom_bond_site_symmetry_2
_geom_bond_publ_flag
S1 O1 1.422(2) . ?
S1 O2 1.429(2) . ?
S1 N1 1.664(2) . ?
S1 C25 1.765(3) . ?
S2 O3 1.485(2) . ?
S2 N2 1.690(3) . ?
S2 C21 1.867(3) . ?
O4 C6 1.377(3) . ?
O4 C9 1.424(3) . ?
N1 C4 1.424(3) . ?
N1 C1 1.425(3) . ?
N2 C18 1.492(4) . ?
N2 C10 1.517(4) . ?
C4 C5 1.395(4) . ?
C4 C3 1.400(4) . ?
C1 C2 1.357(4) . ?
C1 C13 1.484(4) . ?
C3 C8 1.406(4) . ?
C3 C2 1.446(4) . ?
C6 C5 1.383(4) . ?
C6 C7 1.399(4) . ?
C2 C10 1.497(4) . ?
C7 C8 1.365(4) . ?
C7 H7 0.9500 . ?
C5 H5 0.9500 . ?
C8 H8 0.9500 . ?
C16 C17 1.311(4) . ?
C16 C11 1.510(4) . ?
C16 H16 0.9500 . ?
C11 C12 1.529(4) . ?
C11 C14 1.557(4) . ?
C11 C10 1.557(4) . ?
C27 C26 1.389(5) . ?
C27 C28 1.396(4) . ?
C27 H27 0.9500 . ?
C13 C12 1.533(4) . ?
C13 H13A 0.9900 . ?
C13 H13B 0.9900 . ?
C30 C29 1.386(5) . ?
C30 C25 1.396(4) . ?
C30 H30 0.9500 . ?
C26 C25 1.388(4) . ?
C26 H26 0.9500 . ?
C9 H9A 0.9800 . ?
C9 H9B 0.9800 . ?
C9 H9C 0.9800 . ?
C12 H12A 0.9900 . ?
C12 H12B 0.9900 . ?
C21 C24 1.509(4) . ?
C21 C22 1.519(5) . ?
C21 C23 1.524(4) . ?
C18 C19 1.503(4) . ?
C18 H18A 0.9900 . ?
C18 H18B 0.9900 . ?
C28 C29 1.381(5) . ?
C28 H28 0.9500 . ?
C14 C15 1.517(4) . ?
C14 H14A 0.9900 . ?
C14 H14B 0.9900 . ?
C17 H17A 0.9500 . ?
C17 H17B 0.9500 . ?
C10 H10 1.0000 . ?
C29 H29 0.9500 . ?
C19 C20 1.308(5) . ?
C19 H19 0.9500 . ?
C15 H15A 0.9800 . ?
C15 H15B 0.9800 . ?
C15 H15C 0.9800 . ?
C24 H24A 0.9800 . ?
C24 H24B 0.9800 . ?
C24 H24C 0.9800 . ?
C23 H23A 0.9800 . ?
C23 H23B 0.9800 . ?
C23 H23C 0.9800 . ?
C22 H22A 0.9800 . ?
C22 H22B 0.9800 . ?
C22 H22C 0.9800 . ?
C20 H20A 0.9500 . ?
C20 H20B 0.9500 . ?

loop_
_geom_torsion_atom_site_label_1
_geom_torsion_atom_site_label_2
_geom_torsion_atom_site_label_3
_geom_torsion_atom_site_label_4
_geom_torsion
_geom_torsion_site_symmetry_1
_geom_torsion_site_symmetry_2
_geom_torsion_site_symmetry_3
_geom_torsion_site_symmetry_4
_geom_torsion_publ_flag
O1 S1 N1 C4 17.4(3) . . . . ?
O2 S1 N1 C4 146.7(2) . . . . ?
C25 S1 N1 C4 -99.2(3) . . . . ?
O1 S1 N1 C1 174.5(2) . . . . ?
O2 S1 N1 C1 -56.2(3) . . . . ?
C25 S1 N1 C1 57.9(3) . . . . ?
O3 S2 N2 C18 28.9(2) . . . . ?
C21 S2 N2 C18 -82.4(2) . . . . ?
O3 S2 N2 C10 -104.3(2) . . . . ?
C21 S2 N2 C10 144.4(2) . . . . ?
C1 N1 C4 C5 -178.3(3) . . . . ?
S1 N1 C4 C5 -18.5(5) . . . . ?
C1 N1 C4 C3 3.4(3) . . . . ?
S1 N1 C4 C3 163.2(2) . . . . ?
C4 N1 C1 C2 -3.0(3) . . . . ?
S1 N1 C1 C2 -163.9(2) . . . . ?
C4 N1 C1 C13 179.5(3) . . . . ?
S1 N1 C1 C13 18.7(4) . . . . ?
C5 C4 C3 C8 -1.4(5) . . . . ?
N1 C4 C3 C8 177.1(3) . . . . ?
C5 C4 C3 C2 178.9(3) . . . . ?
N1 C4 C3 C2 -2.6(3) . . . . ?
C9 O4 C6 C5 9.9(4) . . . . ?
C9 O4 C6 C7 -169.2(3) . . . . ?
N1 C1 C2 C3 1.4(3) . . . . ?
C13 C1 C2 C3 178.8(3) . . . . ?
N1 C1 C2 C10 -178.3(3) . . . . ?
C13 C1 C2 C10 -0.8(5) . . . . ?
C4 C3 C2 C1 0.8(3) . . . . ?
C8 C3 C2 C1 -178.8(3) . . . . ?
C4 C3 C2 C10 -179.6(3) . . . . ?
C8 C3 C2 C10 0.8(6) . . . . ?
O4 C6 C7 C8 177.4(3) . . . . ?
C5 C6 C7 C8 -1.7(5) . . . . ?
O4 C6 C5 C4 -177.9(3) . . . . ?
C7 C6 C5 C4 1.2(5) . . . . ?
C3 C4 C5 C6 0.4(5) . . . . ?
N1 C4 C5 C6 -177.7(3) . . . . ?
C6 C7 C8 C3 0.6(4) . . . . ?
C4 C3 C8 C7 0.8(4) . . . . ?
C2 C3 C8 C7 -179.5(3) . . . . ?
C17 C16 C11 C12 12.4(5) . . . . ?
C17 C16 C11 C14 -110.0(4) . . . . ?
C17 C16 C11 C10 134.3(4) . . . . ?
C2 C1 C13 C12 12.7(4) . . . . ?
N1 C1 C13 C12 -170.3(3) . . . . ?
C28 C27 C26 C25 -0.2(4) . . . . ?
C16 C11 C12 C13 -173.9(2) . . . . ?
C14 C11 C12 C13 -54.1(3) . . . . ?
C10 C11 C12 C13 63.9(3) . . . . ?
C1 C13 C12 C11 -44.1(3) . . . . ?
C27 C26 C25 C30 -0.2(4) . . . . ?
C27 C26 C25 S1 -179.2(2) . . . . ?
C29 C30 C25 C26 0.9(4) . . . . ?
C29 C30 C25 S1 179.9(2) . . . . ?
O1 S1 C25 C26 -80.4(3) . . . . ?
O2 S1 C25 C26 147.2(2) . . . . ?
N1 S1 C25 C26 33.5(3) . . . . ?
O1 S1 C25 C30 100.5(2) . . . . ?
O2 S1 C25 C30 -31.8(3) . . . . ?
N1 S1 C25 C30 -145.5(2) . . . . ?
O3 S2 C21 C24 -179.7(2) . . . . ?
N2 S2 C21 C24 -64.7(2) . . . . ?
O3 S2 C21 C22 62.6(2) . . . . ?
N2 S2 C21 C22 177.6(2) . . . . ?
O3 S2 C21 C23 -56.1(3) . . . . ?
N2 S2 C21 C23 58.9(3) . . . . ?
C10 N2 C18 C19 -80.5(3) . . . . ?
S2 N2 C18 C19 145.0(2) . . . . ?
C26 C27 C28 C29 0.0(5) . . . . ?
C16 C11 C14 C15 71.1(3) . . . . ?
C12 C11 C14 C15 -52.5(3) . . . . ?
C10 C11 C14 C15 -171.5(2) . . . . ?
C1 C2 C10 N2 -109.9(3) . . . . ?
C3 C2 C10 N2 70.6(4) . . . . ?
C1 C2 C10 C11 18.9(4) . . . . ?
C3 C2 C10 C11 -160.6(3) . . . . ?
C18 N2 C10 C2 -109.8(3) . . . . ?
S2 N2 C10 C2 24.5(3) . . . . ?
C18 N2 C10 C11 123.5(2) . . . . ?
S2 N2 C10 C11 -102.2(2) . . . . ?
C16 C11 C10 C2 -172.3(2) . . . . ?
C12 C11 C10 C2 -48.0(3) . . . . ?
C14 C11 C10 C2 72.5(3) . . . . ?
C16 C11 C10 N2 -44.0(3) . . . . ?
C12 C11 C10 N2 80.3(3) . . . . ?
C14 C11 C10 N2 -159.2(2) . . . . ?
C27 C28 C29 C30 0.7(5) . . . . ?
C25 C30 C29 C28 -1.1(5) . . . . ?
N2 C18 C19 C20 124.5(3) . . . . ?
